data_7156820
loop_
_publ_author_name
'Ma, Jiao-Xia'
'Fang, Xu'
'Xue, Min'
'Yang, Yong'

_publ_section_title
;
 Synthesis, structure, and anion binding of functional oxacalix[4]arenes.
;
_journal_issue 20
_journal_name_full 'Organic &amp; biomolecular chemistry'
_journal_page_first 5075
_journal_page_last 5085
_journal_paper_doi 10.1039/c9ob00613c
_journal_volume 17
_journal_year 2019
_chemical_formula_sum 'C28 H16 N4 O16'
_chemical_formula_weight 664.45
_space_group_IT_number 19
_space_group_name_Hall 'P 2ac 2ab'
_space_group_name_H-M_alt 'P 21 21 21'
_symmetry_cell_setting orthorhombic
_symmetry_space_group_name_Hall 'P 2ac 2ab'
_symmetry_space_group_name_H-M 'P 21 21 21'
_atom_sites_solution_hydrogens geom
_atom_sites_solution_primary direct
_atom_sites_solution_secondary difmap
_audit_creation_method SHELXL-97
_audit_update_record
;
2018-10-15 deposited with the CCDC.    2019-04-24 downloaded from the CCDC.
;
_cell_angle_alpha 90.00
_cell_angle_beta 90.00
_cell_angle_gamma 90.00
_cell_formula_units_Z 4
_cell_length_a 9.7079(11)
_cell_length_b 14.0710(18)
_cell_length_c 20.822(3)
_cell_measurement_reflns_used 5722
_cell_measurement_temperature 294(2)
_cell_measurement_theta_max 25.47
_cell_measurement_theta_min 2.43
_cell_volume 2844.3(6)
_computing_cell_refinement 'Bruker SMART'
_computing_data_collection 'Bruker SMART'
_computing_data_reduction 'Bruker SAINT'
_computing_molecular_graphics 'Bruker SHELXTL'
_computing_publication_material 'Bruker SHELXTL'
_computing_structure_refinement 'SHELXL-97 (Sheldrick, 1997)'
_computing_structure_solution 'SHELXS-97 (Sheldrick, 1990)'
_diffrn_ambient_temperature 294(2)
_diffrn_measured_fraction_theta_full 0.996
_diffrn_measured_fraction_theta_max 0.996
_diffrn_measurement_device_type 'CCD area detector'
_diffrn_measurement_method 'phi and omega scans'
_diffrn_radiation_monochromator graphite
_diffrn_radiation_source 'fine-focus sealed tube'
_diffrn_radiation_type MoK\a
_diffrn_radiation_wavelength 0.71073
_diffrn_reflns_av_R_equivalents 0.0355
_diffrn_reflns_av_sigmaI/netI 0.0423
_diffrn_reflns_limit_h_max 12
_diffrn_reflns_limit_h_min -9
_diffrn_reflns_limit_k_max 17
_diffrn_reflns_limit_k_min -11
_diffrn_reflns_limit_l_max 25
_diffrn_reflns_limit_l_min -25
_diffrn_reflns_number 15890
_diffrn_reflns_theta_full 26.38
_diffrn_reflns_theta_max 26.38
_diffrn_reflns_theta_min 1.75
_exptl_absorpt_coefficient_mu 0.131
_exptl_absorpt_correction_T_max 1.000000
_exptl_absorpt_correction_T_min 0.638505
_exptl_absorpt_correction_type multi-scan
_exptl_absorpt_process_details SADABS
_exptl_crystal_density_diffrn 1.552
_exptl_crystal_density_meas ?
_exptl_crystal_density_method 'not measured'
_exptl_crystal_F_000 1360
_exptl_crystal_size_max 0.22
_exptl_crystal_size_mid 0.12
_exptl_crystal_size_min 0.12
_refine_diff_density_max 0.188
_refine_diff_density_min -0.212
_refine_diff_density_rms 0.043
_refine_ls_abs_structure_details 'Flack H D (1983), Acta Cryst. A39, 876-881'
_refine_ls_abs_structure_Flack -1.0(10)
_refine_ls_extinction_method none
_refine_ls_goodness_of_fit_ref 1.060
_refine_ls_hydrogen_treatment constr
_refine_ls_matrix_type full
_refine_ls_number_parameters 454
_refine_ls_number_reflns 5785
_refine_ls_number_restraints 34
_refine_ls_restrained_S_all 1.090
_refine_ls_R_factor_all 0.0776
_refine_ls_R_factor_gt 0.0374
_refine_ls_shift/su_max 0.001
_refine_ls_shift/su_mean 0.000
_refine_ls_structure_factor_coef Fsqd
_refine_ls_weighting_details 'calc w=1/[\s^2^(Fo^2^)+(0.0462P)^2^+0.2873P] where P=(Fo^2^+2Fc^2^)/3'
_refine_ls_weighting_scheme calc
_refine_ls_wR_factor_gt 0.0817
_refine_ls_wR_factor_ref 0.1031
_reflns_number_gt 4018
_reflns_number_total 5785
_reflns_threshold_expression >2sigma(I)
_cod_data_source_file c9ob00613c2.cif
_cod_data_source_block 60221c
_cod_depositor_comments
;
The following automatic conversions were performed:

'_symmetry_cell_setting' value 'Orthorhombic' changed to
'orthorhombic' according to
/home/data/users/saulius/crontab/automatic-downloads/rss-feeds/RSC/lib/dictionaries/cif_core.dic
dictionary named 'cif_core.dic' version 2.4.2 from 2011-04-26.

'_exptl_absorpt_correction_type' value 'MULTI-SCAN' changed to
'multi-scan' according to
/home/data/users/saulius/crontab/automatic-downloads/rss-feeds/RSC/lib/dictionaries/cif_core.dic
dictionary named 'cif_core.dic' version 2.4.2 from 2011-04-26.

'_refine_ls_hydrogen_treatment' value 'CONSTR' changed to 'constr'
according to
/home/data/users/saulius/crontab/automatic-downloads/rss-feeds/RSC/lib/dictionaries/cif_core.dic
dictionary named 'cif_core.dic' version 2.4.2 from 2011-04-26.

'_exptl_crystal_density_meas' value 'NONE' was changed to '?' - the
value is perceived as not measured.

Automatic conversion script
Id: cif_fix_values 4973 2017-02-22 13:04:09Z antanas 

 Adding full bibliography for 7156819--7156821.cif.
;
_cod_original_sg_symbol_H-M P2(1)2(1)2(1)
_cod_database_code 7156820

loop_
_symmetry_equiv_pos_as_xyz
'x, y, z'
'-x+1/2, -y, z+1/2'
'-x, y+1/2, -z+1/2'
'x+1/2, -y+1/2, -z'

loop_
_atom_site_label
_atom_site_type_symbol
_atom_site_fract_x
_atom_site_fract_y
_atom_site_fract_z
_atom_site_U_iso_or_equiv
_atom_site_adp_type
_atom_site_occupancy
_atom_site_symmetry_multiplicity
_atom_site_calc_flag
_atom_site_refinement_flags
_atom_site_disorder_assembly
_atom_site_disorder_group
O1 O 1.04800(18) 0.71472(13) 0.02227(9) 0.0468(5) Uani 1 1 d . . .
O2 O 1.2110(2) 0.55011(18) 0.01134(11) 0.0784(7) Uani 1 1 d . . .
O3 O 1.3972(2) 0.60122(17) 0.06199(11) 0.0714(6) Uani 1 1 d . . .
O4 O 0.9182(2) 0.75632(15) 0.24231(10) 0.0653(6) Uani 1 1 d . A .
O5 O 0.803(3) 0.9056(7) 0.2893(11) 0.127(5) Uani 0.46(3) 1 d PDU A 1
O6 O 0.692(2) 0.8744(13) 0.3809(6) 0.114(4) Uani 0.46(3) 1 d PDU A 1
O5' O 0.8506(9) 0.8918(9) 0.3202(8) 0.102(4) Uani 0.54(3) 1 d PDU A 2
O6' O 0.6496(12) 0.8939(8) 0.3584(9) 0.098(4) Uani 0.54(3) 1 d PDU A 2
O7 O 0.3403(3) 0.63913(19) 0.34311(12) 0.0846(8) Uani 1 1 d . . .
O8 O 0.4184(3) 0.4983(2) 0.32650(14) 0.0965(9) Uani 1 1 d . . .
O9 O 0.60792(19) 0.49024(13) 0.23812(8) 0.0486(5) Uani 1 1 d . A .
O10 O 0.9970(3) 0.2793(2) 0.04770(11) 0.0996(10) Uani 1 1 d . A .
O11 O 0.9112(2) 0.37393(16) -0.02564(9) 0.0662(6) Uani 1 1 d . A .
O12 O 0.68827(16) 0.48248(11) 0.01272(7) 0.0367(4) Uani 1 1 d . A .
O13 O 0.6154(3) 0.43731(17) -0.10600(10) 0.0775(7) Uani 1 1 d . . .
O14 O 0.6078(2) 0.55812(17) -0.16745(10) 0.0702(6) Uani 1 1 d . . .
O15 O 1.0020(2) 0.75718(18) -0.16962(11) 0.0752(7) Uani 1 1 d . . .
O16 O 1.1466(2) 0.75771(19) -0.09160(12) 0.0789(7) Uani 1 1 d . . .
N1 N 0.6513(2) 0.51684(17) -0.12009(9) 0.0433(5) Uani 1 1 d . . .
N2 N 1.0375(3) 0.73476(17) -0.11541(12) 0.0532(6) Uani 1 1 d . . .
N3 N 0.7396(4) 0.8539(2) 0.32821(19) 0.0846(9) Uani 1 1 d D . .
N4 N 0.4298(3) 0.5849(2) 0.32486(12) 0.0612(7) Uani 1 1 d . . .
C1 C 0.7719(2) 0.54675(16) -0.01594(11) 0.0324(5) Uani 1 1 d . . .
C2 C 0.7547(3) 0.56589(17) -0.08145(11) 0.0360(6) Uani 1 1 d . . .
C3 C 0.8402(3) 0.62964(18) -0.11153(12) 0.0404(6) Uani 1 1 d . . .
H3 H 0.8293 0.6414 -0.1552 0.048 Uiso 1 1 calc R . .
C4 C 0.9415(3) 0.67615(18) -0.07798(12) 0.0393(6) Uani 1 1 d . . .
C5 C 0.9547(2) 0.66220(17) -0.01142(12) 0.0367(6) Uani 1 1 d . . .
C6 C 0.8686(2) 0.59756(17) 0.01775(12) 0.0368(6) Uani 1 1 d . . .
H6 H 0.8762 0.5880 0.0618 0.044 Uiso 1 1 calc R . .
C7 C 1.0650(3) 0.69268(18) 0.08761(13) 0.0422(6) Uani 1 1 d . . .
C8 C 1.1775(3) 0.63767(18) 0.10521(13) 0.0430(6) Uani 1 1 d . . .
C9 C 1.2007(3) 0.6227(2) 0.17023(14) 0.0538(7) Uani 1 1 d . . .
H9 H 1.2769 0.5875 0.1831 0.065 Uiso 1 1 calc R . .
C10 C 1.1127(3) 0.6591(2) 0.21606(14) 0.0556(8) Uani 1 1 d . . .
H10 H 1.1277 0.6475 0.2595 0.067 Uiso 1 1 calc R . .
C11 C 1.0022(3) 0.7130(2) 0.19632(14) 0.0496(7) Uani 1 1 d . . .
C12 C 0.9778(3) 0.73217(19) 0.13218(14) 0.0459(7) Uani 1 1 d . . .
H12 H 0.9046 0.7706 0.1196 0.055 Uiso 1 1 calc R . .
C13 C 1.2740(3) 0.59551(19) 0.05755(14) 0.0489(7) Uani 1 1 d . . .
C14 C 1.2995(5) 0.5074(4) -0.03720(19) 0.1082(16) Uani 1 1 d . . .
H14A H 1.3482 0.5565 -0.0598 0.162 Uiso 1 1 calc R . .
H14B H 1.2442 0.4719 -0.0670 0.162 Uiso 1 1 calc R . .
H14C H 1.3644 0.4656 -0.0169 0.162 Uiso 1 1 calc R . .
C15 C 0.8004(3) 0.7114(2) 0.26052(12) 0.0479(7) Uani 1 1 d . . .
C16 C 0.7113(3) 0.7584(2) 0.30311(14) 0.0550(8) Uani 1 1 d . A .
C17 C 0.5929(3) 0.7151(2) 0.32290(13) 0.0556(8) Uani 1 1 d . . .
H17 H 0.5341 0.7468 0.3509 0.067 Uiso 1 1 calc R A .
C18 C 0.5592(3) 0.6254(2) 0.30201(12) 0.0460(7) Uani 1 1 d . A .
C19 C 0.6453(3) 0.57778(18) 0.25923(11) 0.0410(6) Uani 1 1 d . . .
C20 C 0.7659(3) 0.62179(19) 0.23957(12) 0.0453(7) Uani 1 1 d . A .
H20 H 0.8248 0.5900 0.2116 0.054 Uiso 1 1 calc R . .
C21 C 0.6800(3) 0.45280(18) 0.18547(11) 0.0383(6) Uani 1 1 d . . .
C22 C 0.7753(3) 0.38283(19) 0.19589(12) 0.0486(7) Uani 1 1 d . A .
H22 H 0.7912 0.3599 0.2371 0.058 Uiso 1 1 calc R . .
C23 C 0.8478(3) 0.34684(19) 0.14415(12) 0.0475(7) Uani 1 1 d . . .
H23 H 0.9116 0.2985 0.1507 0.057 Uiso 1 1 calc R A .
C24 C 0.8266(3) 0.38189(17) 0.08223(11) 0.0361(6) Uani 1 1 d . A .
C25 C 0.7251(2) 0.45062(16) 0.07414(10) 0.0318(5) Uani 1 1 d . . .
C26 C 0.6511(3) 0.48684(18) 0.12505(11) 0.0364(6) Uani 1 1 d . A .
H26 H 0.5837 0.5329 0.1187 0.044 Uiso 1 1 calc R . .
C27 C 0.9132(3) 0.34660(18) 0.02822(13) 0.0444(7) Uani 1 1 d . . .
C28 C 1.0882(5) 0.2391(3) 0.0005(2) 0.1161(17) Uani 1 1 d U . .
H28A H 1.0356 0.2039 -0.0304 0.174 Uiso 1 1 calc R A .
H28B H 1.1525 0.1974 0.0213 0.174 Uiso 1 1 calc R . .
H28C H 1.1375 0.2892 -0.0208 0.174 Uiso 1 1 calc R . .

loop_
_atom_site_aniso_label
_atom_site_aniso_U_11
_atom_site_aniso_U_22
_atom_site_aniso_U_33
_atom_site_aniso_U_23
_atom_site_aniso_U_13
_atom_site_aniso_U_12
O1 0.0425(11) 0.0474(11) 0.0506(10) 0.0079(9) -0.0083(9) -0.0116(9)
O2 0.0540(13) 0.1053(18) 0.0758(15) -0.0414(14) -0.0119(12) 0.0107(13)
O3 0.0395(13) 0.0799(15) 0.0949(17) -0.0152(13) -0.0026(12) 0.0038(12)
O4 0.0629(13) 0.0646(13) 0.0685(13) -0.0291(12) 0.0055(11) -0.0101(12)
O5 0.154(9) 0.069(5) 0.158(9) -0.031(5) 0.027(7) -0.010(6)
O6 0.139(8) 0.107(7) 0.097(6) -0.051(5) 0.003(6) 0.016(6)
O5' 0.076(5) 0.087(5) 0.145(7) -0.069(5) -0.001(4) -0.009(4)
O6' 0.085(5) 0.073(4) 0.135(7) -0.046(5) 0.020(5) 0.019(3)
O7 0.0645(15) 0.0987(19) 0.0905(17) 0.0034(15) 0.0235(13) 0.0319(15)
O8 0.096(2) 0.0821(18) 0.111(2) -0.0054(17) 0.0549(17) -0.0017(16)
O9 0.0573(12) 0.0521(11) 0.0365(9) -0.0048(9) 0.0112(9) 0.0016(10)
O10 0.137(2) 0.109(2) 0.0532(13) 0.0224(13) 0.0337(15) 0.0857(19)
O11 0.0811(16) 0.0788(15) 0.0387(11) 0.0066(10) 0.0163(10) 0.0259(13)
O12 0.0404(10) 0.0415(9) 0.0282(8) 0.0060(7) -0.0052(7) -0.0070(8)
O13 0.1103(19) 0.0726(15) 0.0495(12) 0.0089(12) -0.0245(13) -0.0386(15)
O14 0.0834(16) 0.0800(15) 0.0472(11) 0.0126(12) -0.0263(12) -0.0059(13)
O15 0.0820(16) 0.0918(17) 0.0519(13) 0.0245(12) 0.0121(12) -0.0185(14)
O16 0.0479(13) 0.1049(19) 0.0839(16) 0.0199(14) 0.0070(12) -0.0252(14)
N1 0.0489(14) 0.0508(13) 0.0302(11) 0.0028(10) -0.0014(10) -0.0016(12)
N2 0.0513(16) 0.0535(14) 0.0549(16) 0.0088(12) 0.0127(13) -0.0051(12)
N3 0.093(3) 0.067(2) 0.094(3) -0.034(2) 0.011(2) 0.014(2)
N4 0.0611(18) 0.076(2) 0.0461(14) -0.0015(14) 0.0113(13) 0.0140(16)
C1 0.0334(13) 0.0328(12) 0.0311(12) 0.0045(10) 0.0011(10) 0.0006(11)
C2 0.0380(14) 0.0413(13) 0.0286(12) -0.0013(11) -0.0007(10) 0.0027(12)
C3 0.0471(16) 0.0440(14) 0.0301(12) 0.0055(11) 0.0014(12) 0.0049(13)
C4 0.0386(15) 0.0401(14) 0.0392(14) 0.0081(11) 0.0064(12) 0.0024(12)
C5 0.0304(14) 0.0336(12) 0.0460(15) 0.0053(11) -0.0044(11) -0.0002(11)
C6 0.0377(14) 0.0395(13) 0.0332(12) 0.0064(11) -0.0031(11) -0.0008(11)
C7 0.0379(15) 0.0401(14) 0.0486(16) -0.0001(12) -0.0083(12) -0.0095(12)
C8 0.0387(15) 0.0382(13) 0.0522(16) -0.0006(12) -0.0077(13) -0.0032(12)
C9 0.0508(18) 0.0520(17) 0.0586(18) -0.0020(15) -0.0135(15) 0.0023(15)
C10 0.062(2) 0.0560(17) 0.0483(16) -0.0058(14) -0.0118(16) -0.0021(16)
C11 0.0475(17) 0.0480(16) 0.0533(17) -0.0164(14) -0.0013(14) -0.0086(14)
C12 0.0346(15) 0.0440(15) 0.0592(18) -0.0046(13) -0.0094(13) -0.0016(13)
C13 0.0442(18) 0.0441(15) 0.0583(18) 0.0004(14) -0.0089(14) 0.0046(13)
C14 0.099(3) 0.141(4) 0.085(3) -0.050(3) -0.002(2) 0.036(3)
C15 0.0518(18) 0.0521(16) 0.0399(14) -0.0095(13) -0.0065(13) 0.0058(15)
C16 0.064(2) 0.0509(17) 0.0503(16) -0.0151(14) -0.0035(15) 0.0118(16)
C17 0.062(2) 0.0630(19) 0.0422(15) -0.0104(14) -0.0006(15) 0.0209(17)
C18 0.0463(16) 0.0576(17) 0.0341(13) 0.0024(13) 0.0045(12) 0.0130(14)
C19 0.0492(16) 0.0457(15) 0.0283(12) -0.0002(11) -0.0009(12) 0.0106(13)
C20 0.0490(17) 0.0513(16) 0.0358(14) -0.0077(12) 0.0011(12) 0.0093(14)
C21 0.0464(15) 0.0404(14) 0.0281(12) -0.0018(11) 0.0045(11) -0.0009(13)
C22 0.0671(19) 0.0484(16) 0.0303(13) 0.0045(12) -0.0026(13) 0.0100(15)
C23 0.0618(19) 0.0431(15) 0.0375(14) 0.0008(12) 0.0001(13) 0.0156(14)
C24 0.0451(15) 0.0312(12) 0.0320(12) -0.0011(10) 0.0000(11) 0.0014(12)
C25 0.0390(14) 0.0285(11) 0.0281(12) 0.0026(10) -0.0020(10) -0.0047(11)
C26 0.0359(14) 0.0372(13) 0.0363(13) 0.0010(11) -0.0003(11) 0.0004(11)
C27 0.0546(18) 0.0383(14) 0.0402(16) -0.0013(12) 0.0057(13) 0.0072(13)
C28 0.145(4) 0.122(3) 0.081(2) 0.017(2) 0.051(3) 0.089(3)

loop_
_atom_type_symbol
_atom_type_description
_atom_type_scat_dispersion_real
_atom_type_scat_dispersion_imag
_atom_type_scat_source
C C 0.0033 0.0016 'International Tables Vol C Tables 4.2.6.8 and 6.1.1.4'
H H 0.0000 0.0000 'International Tables Vol C Tables 4.2.6.8 and 6.1.1.4'
N N 0.0061 0.0033 'International Tables Vol C Tables 4.2.6.8 and 6.1.1.4'
O O 0.0106 0.0060 'International Tables Vol C Tables 4.2.6.8 and 6.1.1.4'

loop_
_geom_angle_atom_site_label_1
_geom_angle_atom_site_label_2
_geom_angle_atom_site_label_3
_geom_angle
C5 O1 C7 117.16(19)
C13 O2 C14 115.9(3)
C15 O4 C11 118.6(2)
C19 O9 C21 117.4(2)
C27 O10 C28 117.0(3)
C1 O12 C25 117.56(18)
O13 N1 O14 122.5(2)
O13 N1 C2 120.2(2)
O14 N1 C2 117.3(2)
O16 N2 O15 123.7(2)
O16 N2 C4 119.1(2)
O15 N2 C4 117.2(3)
O5' N3 O6' 120.4(7)
O5' N3 O6 110.7(8)
O6' N3 O6 32.4(7)
O5' N3 O5 38.8(7)
O6' N3 O5 114.7(8)
O6 N3 O5 128.9(12)
O5' N3 C16 121.3(5)
O6' N3 C16 118.3(6)
O6 N3 C16 117.7(8)
O5 N3 C16 113.2(8)
O7 N4 O8 123.5(3)
O7 N4 C18 118.1(3)
O8 N4 C18 118.4(3)
O12 C1 C6 122.2(2)
O12 C1 C2 119.1(2)
C6 C1 C2 118.6(2)
C3 C2 C1 119.9(2)
C3 C2 N1 118.2(2)
C1 C2 N1 121.8(2)
C4 C3 C2 120.8(2)
C4 C3 H3 119.6
C2 C3 H3 119.6
C3 C4 C5 120.0(2)
C3 C4 N2 116.9(2)
C5 C4 N2 123.0(2)
O1 C5 C6 122.3(2)
O1 C5 C4 119.5(2)
C6 C5 C4 118.2(2)
C1 C6 C5 122.3(2)
C1 C6 H6 118.9
C5 C6 H6 118.9
C12 C7 C8 122.2(2)
C12 C7 O1 119.5(2)
C8 C7 O1 118.1(2)
C7 C8 C9 118.0(3)
C7 C8 C13 122.8(2)
C9 C8 C13 119.2(2)
C10 C9 C8 121.2(3)
C10 C9 H9 119.4
C8 C9 H9 119.4
C11 C10 C9 118.7(3)
C11 C10 H10 120.6
C9 C10 H10 120.6
C10 C11 C12 122.0(3)
C10 C11 O4 119.4(3)
C12 C11 O4 118.5(3)
C7 C12 C11 117.9(3)
C7 C12 H12 121.1
C11 C12 H12 121.1
O3 C13 O2 123.7(3)
O3 C13 C8 123.3(3)
O2 C13 C8 113.1(2)
O2 C14 H14A 109.5
O2 C14 H14B 109.5
H14A C14 H14B 109.5
O2 C14 H14C 109.5
H14A C14 H14C 109.5
H14B C14 H14C 109.5
O4 C15 C20 122.8(2)
O4 C15 C16 118.4(3)
C20 C15 C16 118.8(3)
C17 C16 C15 120.0(3)
C17 C16 N3 117.3(3)
C15 C16 N3 122.7(3)
C16 C17 C18 120.9(3)
C16 C17 H17 119.5
C18 C17 H17 119.5
C17 C18 C19 120.1(3)
C17 C18 N4 117.4(3)
C19 C18 N4 122.5(3)
O9 C19 C20 122.4(2)
O9 C19 C18 118.9(3)
C20 C19 C18 118.7(2)
C15 C20 C19 121.4(3)
C15 C20 H20 119.3
C19 C20 H20 119.3
C22 C21 C26 122.3(2)
C22 C21 O9 118.9(2)
C26 C21 O9 118.8(2)
C21 C22 C23 118.9(2)
C21 C22 H22 120.5
C23 C22 H22 120.5
C22 C23 C24 121.0(2)
C22 C23 H23 119.5
C24 C23 H23 119.5
C25 C24 C23 117.5(2)
C25 C24 C27 122.7(2)
C23 C24 C27 119.8(2)
C26 C25 C24 122.2(2)
C26 C25 O12 116.8(2)
C24 C25 O12 120.9(2)
C21 C26 C25 117.9(2)
C21 C26 H26 121.0
C25 C26 H26 121.0
O11 C27 O10 122.5(3)
O11 C27 C24 126.6(3)
O10 C27 C24 110.9(2)
O10 C28 H28A 109.5
O10 C28 H28B 109.5
H28A C28 H28B 109.5
O10 C28 H28C 109.5
H28A C28 H28C 109.5
H28B C28 H28C 109.5

loop_
_geom_bond_atom_site_label_1
_geom_bond_atom_site_label_2
_geom_bond_distance
O1 C5 1.363(3)
O1 C7 1.405(3)
O2 C13 1.307(3)
O2 C14 1.456(4)
O3 C13 1.202(3)
O4 C15 1.360(3)
O4 C11 1.398(3)
O5 N3 1.248(8)
O6 N3 1.226(8)
O5' N3 1.213(7)
O6' N3 1.216(6)
O7 N4 1.217(3)
O8 N4 1.223(4)
O9 C19 1.357(3)
O9 C21 1.403(3)
O10 C27 1.312(3)
O10 C28 1.438(4)
O11 C27 1.186(3)
O12 C1 1.354(3)
O12 C25 1.402(3)
O13 N1 1.208(3)
O14 N1 1.220(3)
O15 N2 1.222(3)
O16 N2 1.213(3)
N1 C2 1.460(3)
N2 C4 1.468(3)
N3 C16 1.468(4)
N4 C18 1.460(4)
C1 C6 1.373(3)
C1 C2 1.400(3)
C2 C3 1.373(3)
C3 C4 1.372(4)
C3 H3 0.9300
C4 C5 1.406(3)
C5 C6 1.376(3)
C6 H6 0.9300
C7 C12 1.374(4)
C7 C8 1.388(4)
C8 C9 1.389(4)
C8 C13 1.488(4)
C9 C10 1.380(4)
C9 H9 0.9300
C10 C11 1.376(4)
C10 H10 0.9300
C11 C12 1.383(4)
C12 H12 0.9300
C14 H14A 0.9600
C14 H14B 0.9600
C14 H14C 0.9600
C15 C20 1.376(4)
C15 C16 1.404(4)
C16 C17 1.365(5)
C17 C18 1.375(4)
C17 H17 0.9300
C18 C19 1.393(3)
C19 C20 1.386(4)
C20 H20 0.9300
C21 C22 1.369(4)
C21 C26 1.375(3)
C22 C23 1.383(4)
C22 H22 0.9300
C23 C24 1.396(3)
C23 H23 0.9300
C24 C25 1.391(3)
C24 C27 1.490(4)
C25 C26 1.378(3)
C26 H26 0.9300
C28 H28A 0.9600
C28 H28B 0.9600
C28 H28C 0.9600

loop_
_geom_torsion_atom_site_label_1
_geom_torsion_atom_site_label_2
_geom_torsion_atom_site_label_3
_geom_torsion_atom_site_label_4
_geom_torsion
C25 O12 C1 C6 -16.1(3)
C25 O12 C1 C2 167.3(2)
O12 C1 C2 C3 -178.9(2)
C6 C1 C2 C3 4.4(4)
O12 C1 C2 N1 -1.5(3)
C6 C1 C2 N1 -178.2(2)
O13 N1 C2 C3 148.9(3)
O14 N1 C2 C3 -28.6(3)
O13 N1 C2 C1 -28.5(4)
O14 N1 C2 C1 154.0(2)
C1 C2 C3 C4 -0.9(4)
N1 C2 C3 C4 -178.4(2)
C2 C3 C4 C5 -3.0(4)
C2 C3 C4 N2 173.4(2)
O16 N2 C4 C3 -161.9(3)
O15 N2 C4 C3 17.7(4)
O16 N2 C4 C5 14.4(4)
O15 N2 C4 C5 -166.0(3)
C7 O1 C5 C6 7.3(3)
C7 O1 C5 C4 -175.0(2)
C3 C4 C5 O1 -174.5(2)
N2 C4 C5 O1 9.3(4)
C3 C4 C5 C6 3.4(4)
N2 C4 C5 C6 -172.8(2)
O12 C1 C6 C5 179.3(2)
C2 C1 C6 C5 -4.1(4)
O1 C5 C6 C1 178.0(2)
C4 C5 C6 C1 0.2(4)
C5 O1 C7 C12 -85.0(3)
C5 O1 C7 C8 100.4(3)
C12 C7 C8 C9 0.2(4)
O1 C7 C8 C9 174.6(2)
C12 C7 C8 C13 -179.1(2)
O1 C7 C8 C13 -4.7(4)
C7 C8 C9 C10 1.7(4)
C13 C8 C9 C10 -178.9(3)
C8 C9 C10 C11 -1.5(4)
C9 C10 C11 C12 -0.6(4)
C9 C10 C11 O4 -175.2(3)
C15 O4 C11 C10 -96.1(3)
C15 O4 C11 C12 89.1(3)
C8 C7 C12 C11 -2.2(4)
O1 C7 C12 C11 -176.6(2)
C10 C11 C12 C7 2.4(4)
O4 C11 C12 C7 177.0(2)
C14 O2 C13 O3 -1.7(5)
C14 O2 C13 C8 179.7(3)
C7 C8 C13 O3 131.8(3)
C9 C8 C13 O3 -47.5(4)
C7 C8 C13 O2 -49.5(4)
C9 C8 C13 O2 131.1(3)
C11 O4 C15 C20 5.4(4)
C11 O4 C15 C16 -175.4(3)
O4 C15 C16 C17 -179.4(3)
C20 C15 C16 C17 -0.1(4)
O4 C15 C16 N3 0.6(4)
C20 C15 C16 N3 179.8(3)
O5' N3 C16 C17 169.8(12)
O6' N3 C16 C17 -8.9(13)
O6 N3 C16 C17 27.9(14)
O5 N3 C16 C17 -147.3(15)
O5' N3 C16 C15 -10.2(13)
O6' N3 C16 C15 171.1(12)
O6 N3 C16 C15 -152.0(14)
O5 N3 C16 C15 32.8(15)
C15 C16 C17 C18 0.4(4)
N3 C16 C17 C18 -179.5(3)
C16 C17 C18 C19 -1.0(4)
C16 C17 C18 N4 -179.2(3)
O7 N4 C18 C17 22.8(4)
O8 N4 C18 C17 -155.0(3)
O7 N4 C18 C19 -155.4(3)
O8 N4 C18 C19 26.8(4)
C21 O9 C19 C20 -12.9(3)
C21 O9 C19 C18 166.8(2)
C17 C18 C19 O9 -178.4(2)
N4 C18 C19 O9 -0.2(4)
C17 C18 C19 C20 1.4(4)
N4 C18 C19 C20 179.5(2)
O4 C15 C20 C19 179.7(2)
C16 C15 C20 C19 0.5(4)
O9 C19 C20 C15 178.6(2)
C18 C19 C20 C15 -1.1(4)
C19 O9 C21 C22 104.8(3)
C19 O9 C21 C26 -76.1(3)
C26 C21 C22 C23 1.7(4)
O9 C21 C22 C23 -179.1(2)
C21 C22 C23 C24 1.1(4)
C22 C23 C24 C25 -3.3(4)
C22 C23 C24 C27 175.6(3)
C23 C24 C25 C26 2.8(4)
C27 C24 C25 C26 -176.1(2)
C23 C24 C25 O12 -173.6(2)
C27 C24 C25 O12 7.5(4)
C1 O12 C25 C26 104.4(2)
C1 O12 C25 C24 -79.0(3)
C22 C21 C26 C25 -2.2(4)
O9 C21 C26 C25 178.6(2)
C24 C25 C26 C21 -0.1(4)
O12 C25 C26 C21 176.4(2)
C28 O10 C27 O11 0.0(5)
C28 O10 C27 C24 -179.4(3)
C25 C24 C27 O11 3.2(5)
C23 C24 C27 O11 -175.6(3)
C25 C24 C27 O10 -177.4(3)
C23 C24 C27 O10 3.8(4)
